data_7238364
loop_
_publ_author_name
'Liu, Wenlong'
'Yu, Jianghua'
'Jiang, Jiaxun'
'Yuan, Limin'
'Xu, Bin'
'Liu, Qiang'
'Qu, Botao'
'Zhang, Guoqing'
'Yan, Chaoguo'

_publ_section_title
;
 Hydrothermal syntheses, structures and luminescent properties of Zn(ii)
 coordination polymers assembled with benzene-1,2,3-tricarboxylic acid
 involving in situ ligand reactions
;
_journal_issue 7
_journal_name_full CrystEngComm
_journal_page_first 2764
_journal_paper_doi 10.1039/c0ce00950d
_journal_volume 13
_journal_year 2011
_chemical_formula_moiety 'C23 H18 N4 O6 Zn, C7 H7 N2, 0.13(H8 O4), 0.25(H4 O2)'
_chemical_formula_sum 'C30 H27 N6 O7 Zn'
_chemical_formula_weight 648.95
_space_group_IT_number 2
_space_group_name_Hall '-P 1'
_space_group_name_H-M_alt 'P -1'
_symmetry_cell_setting triclinic
_symmetry_space_group_name_Hall '-P 1'
_symmetry_space_group_name_H-M 'P -1'
_atom_sites_solution_hydrogens geom
_atom_sites_solution_primary direct
_atom_sites_solution_secondary difmap
_audit_creation_method SHELXL-97
_cell_angle_alpha 70.382(7)
_cell_angle_beta 85.214(7)
_cell_angle_gamma 73.171(7)
_cell_formula_units_Z 2
_cell_length_a 9.657(6)
_cell_length_b 12.577(8)
_cell_length_c 13.693(9)
_cell_measurement_reflns_used 7559
_cell_measurement_temperature 296(2)
_cell_measurement_theta_max 27.85
_cell_measurement_theta_min 2.20
_cell_volume 1499.3(17)
_computing_cell_refinement 'SAINT-plus(Bruker, 2003)'
_computing_data_collection SMART(Burker,1997--2002)
_computing_data_reduction SAINT-plus
_computing_molecular_graphics SHELXTL
_computing_publication_material SHELXTL
_computing_structure_refinement SHELXTL
_computing_structure_solution 'SHELXTL(Bruker, 2000)'
_diffrn_ambient_temperature 296(2)
_diffrn_measured_fraction_theta_full 0.992
_diffrn_measured_fraction_theta_max 0.992
_diffrn_measurement_device_type 'Bruker AXS SMART APEX CCD '
_diffrn_measurement_method '\f and \w scans'
_diffrn_radiation_monochromator graphite
_diffrn_radiation_source 'sealed tube'
_diffrn_radiation_type MoK\a
_diffrn_radiation_wavelength 0.71073
_diffrn_reflns_av_R_equivalents 0.0243
_diffrn_reflns_av_sigmaI/netI 0.0333
_diffrn_reflns_limit_h_max 11
_diffrn_reflns_limit_h_min -11
_diffrn_reflns_limit_k_max 15
_diffrn_reflns_limit_k_min -15
_diffrn_reflns_limit_l_max 16
_diffrn_reflns_limit_l_min -16
_diffrn_reflns_number 11374
_diffrn_reflns_theta_full 25.50
_diffrn_reflns_theta_max 25.50
_diffrn_reflns_theta_min 1.58
_exptl_absorpt_coefficient_mu 0.876
_exptl_absorpt_correction_T_max 0.875
_exptl_absorpt_correction_T_min 0.851
_exptl_absorpt_correction_type multi-scan
_exptl_absorpt_process_details '(SADABS; Sheldrick, 2004)'
_exptl_crystal_colour colourless
_exptl_crystal_density_diffrn 1.437
_exptl_crystal_density_method 'not measured'
_exptl_crystal_description Rod
_exptl_crystal_F_000 670
_exptl_crystal_size_max 0.55
_exptl_crystal_size_mid 0.15
_exptl_crystal_size_min 0.15
_refine_diff_density_max 0.668
_refine_diff_density_min -0.364
_refine_diff_density_rms 0.089
_refine_ls_extinction_method none
_refine_ls_goodness_of_fit_ref 1.039
_refine_ls_hydrogen_treatment constr
_refine_ls_matrix_type full
_refine_ls_number_parameters 417
_refine_ls_number_reflns 5542
_refine_ls_number_restraints 9
_refine_ls_restrained_S_all 1.038
_refine_ls_R_factor_all 0.0388
_refine_ls_R_factor_gt 0.0354
_refine_ls_shift/su_max 0.000
_refine_ls_shift/su_mean 0.000
_refine_ls_structure_factor_coef Fsqd
_refine_ls_weighting_details 'calc w=1/[\s^2^(Fo^2^)+(0.0818P)^2^+0.4357P] where P=(Fo^2^+2Fc^2^)/3'
_refine_ls_weighting_scheme calc
_refine_ls_wR_factor_gt 0.1152
_refine_ls_wR_factor_ref 0.1185
_reflns_number_gt 5055
_reflns_number_total 5542
_reflns_threshold_expression >2sigma(I)
_cod_data_source_file c0ce00950d.txt
_cod_data_source_block 1
_cod_original_cell_volume 1499.4(16)
_cod_original_sg_symbol_Hall '-p 1'
_cod_database_code 7238364

loop_
_symmetry_equiv_pos_as_xyz
'x, y, z'
'-x, -y, -z'

loop_
_atom_site_label
_atom_site_type_symbol
_atom_site_fract_x
_atom_site_fract_y
_atom_site_fract_z
_atom_site_U_iso_or_equiv
_atom_site_adp_type
_atom_site_occupancy
_atom_site_symmetry_multiplicity
_atom_site_calc_flag
_atom_site_refinement_flags
_atom_site_disorder_assembly
_atom_site_disorder_group
Zn1 Zn -0.00110(2) 0.28515(2) 0.242220(19) 0.03247(12) Uani 1 1 d . . .
C1 C 0.3585(2) 0.33373(19) 0.34414(18) 0.0328(5) Uani 1 1 d . . .
C2 C 0.5031(2) 0.32606(18) 0.31578(16) 0.0285(4) Uani 1 1 d . . .
C3 C 0.5937(2) 0.34373(18) 0.38018(16) 0.0297(4) Uani 1 1 d . . .
C4 C 0.5403(3) 0.3652(2) 0.47144(18) 0.0392(5) Uani 1 1 d . . .
H4 H 0.6018 0.3744 0.5149 0.047 Uiso 1 1 calc R . .
C5 C 0.3978(3) 0.3730(3) 0.4985(2) 0.0477(6) Uani 1 1 d . . .
H5A H 0.3631 0.3878 0.5594 0.057 Uiso 1 1 calc R . .
C6 C 0.3068(2) 0.3586(2) 0.43373(19) 0.0421(5) Uani 1 1 d . . .
H6 H 0.2100 0.3656 0.4507 0.051 Uiso 1 1 calc R . .
C7 C 0.2553(2) 0.3103(2) 0.28234(19) 0.0368(5) Uani 1 1 d . . .
C8 C 0.5584(2) 0.3003(2) 0.21731(17) 0.0328(5) Uani 1 1 d . . .
C9 C 0.7492(2) 0.34058(18) 0.35545(17) 0.0314(4) Uani 1 1 d . . .
C10 C 0.1095(3) 0.3340(2) 0.02612(19) 0.0408(5) Uani 1 1 d . . .
H10 H 0.2050 0.3120 0.0487 0.049 Uiso 1 1 calc R . .
C11 C -0.1217(3) 0.3718(2) 0.0250(2) 0.0454(6) Uani 1 1 d . . .
H11 H -0.2168 0.3808 0.0471 0.055 Uiso 1 1 calc R . .
C12 C -0.0792(3) 0.3939(3) -0.0745(2) 0.0492(6) Uani 1 1 d . . .
H12 H -0.1384 0.4204 -0.1329 0.059 Uiso 1 1 calc R . .
C13 C 0.1655(3) 0.3841(3) -0.1620(2) 0.0486(6) Uani 1 1 d . . .
H13A H 0.2651 0.3557 -0.1374 0.058 Uiso 1 1 calc R . .
H13B H 0.1464 0.4671 -0.2015 0.058 Uiso 1 1 calc R . .
C14 C 0.1461(3) 0.3194(2) -0.23145(18) 0.0396(5) Uani 1 1 d . . .
C15 C 0.0546(3) 0.3763(2) -0.3160(2) 0.0462(6) Uani 1 1 d . . .
H15 H 0.0049 0.4553 -0.3299 0.055 Uiso 1 1 calc R . .
C16 C 0.0352(3) 0.3171(2) -0.3814(2) 0.0429(5) Uani 1 1 d . . .
H16 H -0.0291 0.3559 -0.4374 0.051 Uiso 1 1 calc R . .
C17 C 0.1114(3) 0.2012(2) -0.36282(19) 0.0406(5) Uani 1 1 d . . .
C18 C 0.2038(4) 0.1443(2) -0.2770(2) 0.0622(8) Uani 1 1 d . . .
H18 H 0.2551 0.0657 -0.2631 0.075 Uiso 1 1 calc R . .
C19 C 0.2197(4) 0.2035(3) -0.2127(2) 0.0600(8) Uani 1 1 d . . .
H19 H 0.2816 0.1642 -0.1553 0.072 Uiso 1 1 calc R . .
C20 C 0.0998(3) 0.1388(2) -0.4368(2) 0.0457(6) Uani 1 1 d . . .
H20A H 0.0548 0.1963 -0.5010 0.055 Uiso 1 1 calc R . .
H20B H 0.1962 0.0979 -0.4525 0.055 Uiso 1 1 calc R . .
C21 C 0.0681(3) -0.0606(2) -0.3427(2) 0.0410(5) Uani 1 1 d . . .
H21 H 0.1659 -0.0988 -0.3292 0.049 Uiso 1 1 calc R . .
C22 C -0.1630(3) -0.0249(2) -0.3489(2) 0.0457(6) Uani 1 1 d . . .
H22 H -0.2554 -0.0351 -0.3400 0.055 Uiso 1 1 calc R . .
C23 C -0.1322(3) 0.0774(2) -0.3987(2) 0.0478(6) Uani 1 1 d . . .
H23 H -0.1980 0.1499 -0.4298 0.057 Uiso 1 1 calc R . .
C24 C 0.5881(3) 0.3052(2) 0.9287(2) 0.0486(6) Uani 1 1 d . . .
H24 H 0.5645 0.3028 0.9965 0.058 Uiso 1 1 calc R . .
C25 C 0.6176(5) 0.3678(3) 0.7658(3) 0.0784(11) Uani 1 1 d . . .
H25 H 0.6179 0.4178 0.6981 0.094 Uiso 1 1 calc R . .
C26 C 0.6655(5) 0.2504(3) 0.7965(3) 0.0944(15) Uani 1 1 d . . .
H26 H 0.7049 0.2046 0.7546 0.113 Uiso 1 1 calc R . .
C27 C 0.6893(4) 0.0877(3) 0.9689(3) 0.0789(10) Uani 1 1 d . . .
H27A H 0.6563 0.0395 0.9388 0.095 Uiso 1 1 calc R . .
H27B H 0.6434 0.0817 1.0356 0.095 Uiso 1 1 calc R . .
C28 C 0.8508(4) 0.0422(2) 0.9846(2) 0.0609(8) Uani 1 1 d . . .
C29 C 0.9176(4) 0.0696(3) 1.0544(3) 0.0702(9) Uani 1 1 d . . .
H29 H 0.8626 0.1166 1.0915 0.084 Uiso 1 1 calc R . .
C30 C 1.0638(4) 0.0283(3) 1.0693(3) 0.0692(9) Uani 1 1 d . . .
H30 H 1.1071 0.0478 1.1165 0.083 Uiso 1 1 calc R . .
N1 N -0.0026(2) 0.33389(17) 0.08829(15) 0.0380(4) Uani 1 1 d . . .
N2 N 0.0690(2) 0.36944(18) -0.07247(15) 0.0401(5) Uani 1 1 d . . .
N3 N 0.0148(2) 0.05369(17) -0.39448(16) 0.0394(4) Uani 1 1 d . . .
N4 N -0.0365(2) -0.11221(17) -0.31328(16) 0.0390(4) Uani 1 1 d . . .
N5 N 0.6455(3) 0.2107(2) 0.9007(2) 0.0614(6) Uani 1 1 d . . .
N6 N 0.5683(3) 0.4026(2) 0.84937(18) 0.0496(5) Uani 1 1 d . . .
O1 O 0.12215(16) 0.34713(16) 0.30057(14) 0.0434(4) Uani 1 1 d . . .
O2 O 0.30067(19) 0.2561(2) 0.22167(17) 0.0614(6) Uani 1 1 d . . .
O3 O 0.82807(19) 0.3369(2) 0.42280(15) 0.0598(5) Uani 1 1 d . . .
O4 O 0.79025(16) 0.33997(15) 0.26490(13) 0.0383(4) Uani 1 1 d . . .
O5 O 0.53258(19) 0.38935(16) 0.13247(12) 0.0427(4) Uani 1 1 d . . .
H5 H 0.4947 0.4498 0.1464 0.064 Uiso 1 1 calc R . .
O6 O 0.62182(17) 0.20083(15) 0.21833(14) 0.0433(4) Uani 1 1 d . . .
O1W O 0.5419(8) 1.0237(7) 0.3966(6) 0.148(3) Uani 0.50 1 d PD . .
H1WB H 0.4652 1.0748 0.3693 0.177 Uiso 0.50 1 d PRD . .
H1WA H 0.5313 0.9542 0.4093 0.177 Uiso 0.50 1 d PRD . .
O2WA O 0.460(3) 0.073(2) 0.153(2) 0.049(6) Uani 0.25(5) 1 d PD A 1
H2WA H 0.4663 0.0119 0.2095 0.059 Uiso 0.25(5) 1 d PRD A 1
H2WB H 0.3773 0.0912 0.1249 0.059 Uiso 0.25(5) 1 d PRD A 1
O2WB O 0.434(3) 0.043(3) 0.175(2) 0.050(6) Uani 0.25(5) 1 d PD A 2
H2WC H 0.4958 0.0434 0.2165 0.060 Uiso 0.25(5) 1 d PRD A 2
H2WD H 0.4190 0.1091 0.1239 0.060 Uiso 0.25(5) 1 d PRD A 2

loop_
_atom_site_aniso_label
_atom_site_aniso_U_11
_atom_site_aniso_U_22
_atom_site_aniso_U_33
_atom_site_aniso_U_23
_atom_site_aniso_U_13
_atom_site_aniso_U_12
Zn1 0.02637(16) 0.04091(18) 0.03539(18) -0.01594(12) 0.00305(10) -0.01387(11)
C1 0.0264(10) 0.0413(11) 0.0353(12) -0.0141(10) 0.0025(8) -0.0148(9)
C2 0.0243(10) 0.0344(10) 0.0292(11) -0.0113(9) 0.0012(8) -0.0108(8)
C3 0.0268(10) 0.0352(10) 0.0289(11) -0.0101(9) 0.0000(8) -0.0116(8)
C4 0.0366(12) 0.0567(14) 0.0334(12) -0.0213(11) 0.0010(9) -0.0191(10)
C5 0.0422(13) 0.0772(18) 0.0334(13) -0.0279(13) 0.0100(10) -0.0220(12)
C6 0.0305(11) 0.0634(15) 0.0399(13) -0.0218(12) 0.0105(10) -0.0211(11)
C7 0.0281(11) 0.0437(12) 0.0434(13) -0.0160(11) -0.0010(9) -0.0146(9)
C8 0.0219(9) 0.0463(12) 0.0366(12) -0.0195(10) 0.0003(8) -0.0119(9)
C9 0.0252(10) 0.0352(11) 0.0356(12) -0.0113(9) -0.0015(8) -0.0111(8)
C10 0.0381(12) 0.0562(14) 0.0378(13) -0.0222(11) 0.0052(10) -0.0210(11)
C11 0.0369(12) 0.0579(15) 0.0463(14) -0.0207(12) 0.0026(10) -0.0166(11)
C12 0.0444(14) 0.0647(17) 0.0405(14) -0.0160(13) -0.0041(11) -0.0181(12)
C13 0.0637(16) 0.0600(16) 0.0403(14) -0.0242(12) 0.0187(12) -0.0399(13)
C14 0.0498(13) 0.0450(13) 0.0327(12) -0.0154(10) 0.0116(10) -0.0260(11)
C15 0.0532(15) 0.0409(13) 0.0450(14) -0.0194(11) 0.0037(11) -0.0082(11)
C16 0.0431(13) 0.0483(13) 0.0365(13) -0.0145(11) -0.0004(10) -0.0107(11)
C17 0.0516(14) 0.0412(12) 0.0355(12) -0.0145(10) 0.0079(10) -0.0221(11)
C18 0.093(2) 0.0352(13) 0.0541(18) -0.0142(12) -0.0177(16) -0.0073(14)
C19 0.085(2) 0.0491(15) 0.0430(15) -0.0104(12) -0.0219(14) -0.0131(14)
C20 0.0607(16) 0.0480(14) 0.0389(13) -0.0185(11) 0.0081(11) -0.0278(12)
C21 0.0388(12) 0.0402(12) 0.0492(14) -0.0207(11) 0.0001(10) -0.0116(10)
C22 0.0353(12) 0.0492(14) 0.0523(15) -0.0175(12) -0.0024(11) -0.0093(10)
C23 0.0443(14) 0.0437(13) 0.0505(15) -0.0135(12) -0.0049(11) -0.0056(11)
C24 0.0479(14) 0.0537(15) 0.0428(14) -0.0157(12) 0.0002(11) -0.0123(12)
C25 0.117(3) 0.0587(18) 0.0411(17) -0.0149(14) -0.0023(17) 0.0030(19)
C26 0.152(4) 0.060(2) 0.054(2) -0.0275(17) 0.005(2) 0.007(2)
C27 0.091(3) 0.0464(17) 0.085(3) -0.0051(16) 0.002(2) -0.0162(16)
C28 0.088(2) 0.0357(13) 0.0503(17) -0.0063(12) 0.0007(15) -0.0123(14)
C29 0.099(3) 0.0472(16) 0.060(2) -0.0239(15) 0.0025(18) -0.0066(16)
C30 0.103(3) 0.0461(16) 0.0572(19) -0.0201(14) -0.0075(18) -0.0123(17)
N1 0.0355(10) 0.0493(11) 0.0350(10) -0.0170(9) 0.0040(8) -0.0173(8)
N2 0.0463(11) 0.0503(11) 0.0351(11) -0.0202(9) 0.0078(9) -0.0254(9)
N3 0.0469(11) 0.0392(10) 0.0372(11) -0.0158(9) 0.0032(9) -0.0163(9)
N4 0.0364(10) 0.0421(10) 0.0441(12) -0.0185(9) 0.0018(8) -0.0142(8)
N5 0.0773(17) 0.0451(13) 0.0543(15) -0.0141(11) -0.0014(12) -0.0076(12)
N6 0.0518(13) 0.0489(12) 0.0459(13) -0.0184(10) -0.0040(10) -0.0057(10)
O1 0.0233(7) 0.0583(10) 0.0593(11) -0.0286(9) 0.0024(7) -0.0170(7)
O2 0.0338(9) 0.0953(16) 0.0785(15) -0.0611(13) -0.0022(9) -0.0138(9)
O3 0.0338(9) 0.1079(17) 0.0513(11) -0.0346(12) -0.0043(8) -0.0283(10)
O4 0.0253(7) 0.0543(10) 0.0393(9) -0.0171(8) 0.0047(6) -0.0160(7)
O5 0.0465(10) 0.0513(10) 0.0301(9) -0.0179(8) 0.0015(7) -0.0080(8)
O6 0.0354(8) 0.0475(10) 0.0537(11) -0.0282(8) 0.0003(7) -0.0075(7)
O1W 0.122(6) 0.121(6) 0.134(7) 0.008(5) 0.021(5) 0.001(5)
O2WA 0.040(7) 0.056(10) 0.081(11) -0.045(9) 0.040(5) -0.043(4)
O2WB 0.040(8) 0.058(10) 0.077(10) -0.041(9) 0.039(5) -0.040(4)

loop_
_atom_type_symbol
_atom_type_description
_atom_type_scat_dispersion_real
_atom_type_scat_dispersion_imag
_atom_type_scat_source
C C 0.0033 0.0016 'International Tables Vol C Tables 4.2.6.8 and 6.1.1.4'
H H 0.0000 0.0000 'International Tables Vol C Tables 4.2.6.8 and 6.1.1.4'
N N 0.0061 0.0033 'International Tables Vol C Tables 4.2.6.8 and 6.1.1.4'
O O 0.0106 0.0060 'International Tables Vol C Tables 4.2.6.8 and 6.1.1.4'
Zn Zn 0.2839 1.4301 'International Tables Vol C Tables 4.2.6.8 and 6.1.1.4'

loop_
_geom_angle_atom_site_label_1
_geom_angle_atom_site_label_2
_geom_angle_atom_site_label_3
_geom_angle
_geom_angle_site_symmetry_1
_geom_angle_site_symmetry_3
O1 Zn1 O4 115.86(8) . 1_455
O1 Zn1 N1 114.68(8) . .
O4 Zn1 N1 99.33(7) 1_455 .
O1 Zn1 N4 110.52(9) . 2
O4 Zn1 N4 100.92(8) 1_455 2
N1 Zn1 N4 114.42(8) . 2
C6 C1 C2 120.5(2) . .
C6 C1 C7 117.3(2) . .
C2 C1 C7 122.2(2) . .
C3 C2 C1 118.55(19) . .
C3 C2 C8 121.23(18) . .
C1 C2 C8 120.21(18) . .
C4 C3 C2 119.9(2) . .
C4 C3 C9 117.30(19) . .
C2 C3 C9 122.79(19) . .
C5 C4 C3 121.1(2) . .
C5 C4 H4 119.5 . .
C3 C4 H4 119.5 . .
C4 C5 C6 119.2(2) . .
C4 C5 H5A 120.4 . .
C6 C5 H5A 120.4 . .
C1 C6 C5 120.7(2) . .
C1 C6 H6 119.6 . .
C5 C6 H6 119.7 . .
O2 C7 O1 123.8(2) . .
O2 C7 C1 120.6(2) . .
O1 C7 C1 115.5(2) . .
O6 C8 O5 122.4(2) . .
O6 C8 C2 121.4(2) . .
O5 C8 C2 116.19(19) . .
O3 C9 O4 124.4(2) . .
O3 C9 C3 118.9(2) . .
O4 C9 C3 116.65(18) . .
N1 C10 N2 111.6(2) . .
N1 C10 H10 124.2 . .
N2 C10 H10 124.2 . .
C12 C11 N1 109.2(2) . .
C12 C11 H11 125.4 . .
N1 C11 H11 125.4 . .
C11 C12 N2 106.4(2) . .
C11 C12 H12 126.8 . .
N2 C12 H12 126.8 . .
N2 C13 C14 112.2(2) . .
N2 C13 H13A 109.2 . .
C14 C13 H13A 109.2 . .
N2 C13 H13B 109.2 . .
C14 C13 H13B 109.2 . .
H13A C13 H13B 107.9 . .
C19 C14 C15 118.9(2) . .
C19 C14 C13 121.0(3) . .
C15 C14 C13 120.1(2) . .
C14 C15 C16 120.7(2) . .
C14 C15 H15 119.6 . .
C16 C15 H15 119.6 . .
C17 C16 C15 119.9(2) . .
C17 C16 H16 120.1 . .
C15 C16 H16 120.1 . .
C16 C17 C18 118.9(2) . .
C16 C17 C20 120.5(2) . .
C18 C17 C20 120.5(2) . .
C19 C18 C17 120.3(3) . .
C19 C18 H18 119.8 . .
C17 C18 H18 119.8 . .
C14 C19 C18 121.2(3) . .
C14 C19 H19 119.4 . .
C18 C19 H19 119.4 . .
N3 C20 C17 112.4(2) . .
N3 C20 H20A 109.1 . .
C17 C20 H20A 109.1 . .
N3 C20 H20B 109.1 . .
C17 C20 H20B 109.1 . .
H20A C20 H20B 107.9 . .
N4 C21 N3 111.0(2) . .
N4 C21 H21 124.5 . .
N3 C21 H21 124.5 . .
C23 C22 N4 109.4(2) . .
C23 C22 H22 125.3 . .
N4 C22 H22 125.3 . .
C22 C23 N3 106.4(2) . .
C22 C23 H23 126.8 . .
N3 C23 H23 126.8 . .
N6 C24 N5 112.0(3) . .
N6 C24 H24 124.0 . .
N5 C24 H24 124.0 . .
C26 C25 N6 109.3(3) . .
C26 C25 H25 125.4 . .
N6 C25 H25 125.4 . .
C25 C26 N5 107.0(3) . .
C25 C26 H26 126.5 . .
N5 C26 H26 126.5 . .
N5 C27 C28 111.6(3) . .
N5 C27 H27A 109.3 . .
C28 C27 H27A 109.3 . .
N5 C27 H27B 109.3 . .
C28 C27 H27B 109.3 . .
H27A C27 H27B 108.0 . .
C29 C28 C30 118.2(3) . 2_757
C29 C28 C27 120.1(3) . .
C30 C28 C27 121.7(3) 2_757 .
C30 C29 C28 120.5(3) . .
C30 C29 H29 119.8 . .
C28 C29 H29 119.8 . .
C29 C30 C28 121.3(3) . 2_757
C29 C30 H30 119.3 . .
C28 C30 H30 119.3 2_757 .
C10 N1 C11 105.8(2) . .
C10 N1 Zn1 127.74(17) . .
C11 N1 Zn1 126.47(16) . .
C10 N2 C12 107.0(2) . .
C10 N2 C13 125.8(2) . .
C12 N2 C13 127.1(2) . .
C21 N3 C23 107.6(2) . .
C21 N3 C20 125.9(2) . .
C23 N3 C20 126.5(2) . .
C21 N4 C22 105.6(2) . .
C21 N4 Zn1 122.81(17) . 2
C22 N4 Zn1 131.44(17) . 2
C24 N5 C26 106.3(3) . .
C24 N5 C27 127.2(3) . .
C26 N5 C27 126.4(3) . .
C24 N6 C25 105.4(2) . .
C7 O1 Zn1 113.19(15) . .
C9 O4 Zn1 118.00(14) . 1_655
C8 O5 H5 109.5 . .
H1WB O1W H1WA 109.4 . .
H2WA O2WA H2WB 108.4 . .
H2WA O2WA H2WC 38.9 . .
H2WB O2WA H2WC 136.1 . .
H2WA O2WA H2WD 141.5 . .
H2WB O2WA H2WD 35.7 . .
H2WC O2WA H2WD 147.2 . .
H2WA O2WB H2WB 174.9 . .
H2WA O2WB H2WC 42.7 . .
H2WB O2WB H2WC 139.8 . .
H2WA O2WB H2WD 149.5 . .
H2WB O2WB H2WD 34.5 . .
H2WC O2WB H2WD 107.7 . .

loop_
_geom_bond_atom_site_label_1
_geom_bond_atom_site_label_2
_geom_bond_distance
_geom_bond_site_symmetry_2
Zn1 O1 1.9434(17) .
Zn1 O4 1.9665(19) 1_455
Zn1 N1 1.988(2) .
Zn1 N4 1.997(2) 2
C1 C6 1.384(3) .
C1 C2 1.402(3) .
C1 C7 1.509(3) .
C2 C3 1.401(3) .
C2 C8 1.510(3) .
C3 C4 1.392(3) .
C3 C9 1.504(3) .
C4 C5 1.380(3) .
C4 H4 0.9300 .
C5 C6 1.386(3) .
C5 H5A 0.9300 .
C6 H6 0.9300 .
C7 O2 1.222(3) .
C7 O1 1.268(3) .
C8 O6 1.220(3) .
C8 O5 1.296(3) .
C9 O3 1.225(3) .
C9 O4 1.272(3) .
C10 N1 1.320(3) .
C10 N2 1.326(3) .
C10 H10 0.9300 .
C11 C12 1.349(4) .
C11 N1 1.369(3) .
C11 H11 0.9300 .
C12 N2 1.374(3) .
C12 H12 0.9300 .
C13 N2 1.471(3) .
C13 C14 1.497(3) .
C13 H13A 0.9700 .
C13 H13B 0.9700 .
C14 C19 1.369(4) .
C14 C15 1.371(4) .
C15 C16 1.396(4) .
C15 H15 0.9300 .
C16 C17 1.375(4) .
C16 H16 0.9300 .
C17 C18 1.389(4) .
C17 C20 1.503(3) .
C18 C19 1.372(4) .
C18 H18 0.9300 .
C19 H19 0.9300 .
C20 N3 1.472(3) .
C20 H20A 0.9700 .
C20 H20B 0.9700 .
C21 N4 1.319(3) .
C21 N3 1.335(3) .
C21 H21 0.9300 .
C22 C23 1.344(4) .
C22 N4 1.378(3) .
C22 H22 0.9300 .
C23 N3 1.366(3) .
C23 H23 0.9300 .
C24 N6 1.313(4) .
C24 N5 1.325(4) .
C24 H24 0.9300 .
C25 C26 1.338(5) .
C25 N6 1.360(4) .
C25 H25 0.9300 .
C26 N5 1.362(5) .
C26 H26 0.9300 .
C27 N5 1.470(4) .
C27 C28 1.505(5) .
C27 H27A 0.9700 .
C27 H27B 0.9700 .
C28 C29 1.379(5) .
C28 C30 1.388(4) 2_757
C29 C30 1.362(5) .
C29 H29 0.9300 .
C30 C28 1.388(4) 2_757
C30 H30 0.9300 .
N4 Zn1 1.997(2) 2
O4 Zn1 1.9665(19) 1_655
O5 H5 0.8200 .
O1W H1WB 0.8427 .
O1W H1WA 0.8668 .
O2WA H2WA 0.8770 .
O2WA H2WB 0.8540 .
O2WA H2WC 0.8772 .
O2WA H2WD 0.5717 .
O2WB H2WA 0.5485 .
O2WB H2WB 0.8566 .
O2WB H2WC 0.8538 .
O2WB H2WD 0.8705 .
